data_7061507
loop_
_publ_author_name
'Kuila, Arun'
'Maity, Ribhu'
'Acharya, Prasun'
'Brandao, Paula'
'Maity, Tithi'
'Sepay, Nayim'
'Samanta, Bidhan Chandra'

_publ_section_title
;
 Significant photodegradation of carcinogenic organic dyes by a 1D
 supramolecular heteroleptic Cu(ii) complex under sunlight irradiation
;
_journal_issue 24
_journal_name_full 'New Journal of Chemistry'
_journal_page_first 11804
_journal_page_last 11811
_journal_paper_doi 10.1039/D2NJ01112C
_journal_volume 46
_journal_year 2022
_chemical_formula_sum 'C17 H23 Cl Cu N4 O6'
_chemical_formula_weight 478.38
_space_group_crystal_system triclinic
_space_group_IT_number 2
_space_group_name_Hall '-P 1'
_space_group_name_H-M_alt 'P -1'
_atom_sites_solution_hydrogens mixed
_audit_creation_method SHELXL-2018/3
_audit_update_record
;
2021-12-03 deposited with the CCDC.	2022-05-16 downloaded from the CCDC.
;
_cell_angle_alpha 94.097(3)
_cell_angle_beta 107.313(3)
_cell_angle_gamma 100.799(3)
_cell_formula_units_Z 2
_cell_length_a 7.5573(5)
_cell_length_b 11.0009(9)
_cell_length_c 12.5651(9)
_cell_measurement_reflns_used 547
_cell_measurement_temperature 150(2)
_cell_measurement_theta_max 25.12
_cell_measurement_theta_min 2.90
_cell_volume 970.58(13)
_computing_structure_refinement 'SHELXL-2018/3 (Sheldrick, 2018)'
_computing_structure_solution 'SHELXT 2018/2 (Sheldrick, 2018)'
_diffrn_ambient_temperature 150(2)
_diffrn_measured_fraction_theta_full 0.995
_diffrn_measured_fraction_theta_max 0.993
_diffrn_measurement_device_type CCD
_diffrn_measurement_method 'omega and phi scans'
_diffrn_radiation_type MoK\a
_diffrn_radiation_wavelength 0.71073
_diffrn_reflns_av_R_equivalents 0.0293
_diffrn_reflns_av_unetI/netI 0.0132
_diffrn_reflns_Laue_measured_fraction_full 0.995
_diffrn_reflns_Laue_measured_fraction_max 0.993
_diffrn_reflns_limit_h_max 9
_diffrn_reflns_limit_h_min -9
_diffrn_reflns_limit_k_max 14
_diffrn_reflns_limit_k_min -14
_diffrn_reflns_limit_l_max 16
_diffrn_reflns_limit_l_min -16
_diffrn_reflns_number 43971
_diffrn_reflns_point_group_measured_fraction_full 0.995
_diffrn_reflns_point_group_measured_fraction_max 0.993
_diffrn_reflns_theta_full 25.242
_diffrn_reflns_theta_max 27.138
_diffrn_reflns_theta_min 1.902
_diffrn_source 'fine-focus sealed tube'
_exptl_absorpt_coefficient_mu 1.307
_exptl_absorpt_correction_T_max 0.7455
_exptl_absorpt_correction_T_min 0.6367
_exptl_absorpt_correction_type multi-scan
_exptl_crystal_colour Brown
_exptl_crystal_density_diffrn 1.637
_exptl_crystal_description Plate
_exptl_crystal_F_000 494
_exptl_crystal_size_max 0.140
_exptl_crystal_size_mid 0.100
_exptl_crystal_size_min 0.030
_refine_diff_density_max 0.369
_refine_diff_density_min -0.481
_refine_diff_density_rms 0.053
_refine_ls_extinction_method none
_refine_ls_goodness_of_fit_ref 1.040
_refine_ls_hydrogen_treatment mixed
_refine_ls_matrix_type full
_refine_ls_number_parameters 275
_refine_ls_number_reflns 4276
_refine_ls_number_restraints 0
_refine_ls_restrained_S_all 1.040
_refine_ls_R_factor_all 0.0289
_refine_ls_R_factor_gt 0.0249
_refine_ls_shift/su_max 0.002
_refine_ls_shift/su_mean 0.000
_refine_ls_structure_factor_coef Fsqd
_refine_ls_weighting_details 'w=1/[\s^2^(Fo^2^)+(0.0284P)^2^+0.8516P] where P=(Fo^2^+2Fc^2^)/3'
_refine_ls_weighting_scheme calc
_refine_ls_wR_factor_gt 0.0637
_refine_ls_wR_factor_ref 0.0662
_reflns_Friedel_coverage 0.000
_reflns_number_gt 3903
_reflns_number_total 4276
_reflns_threshold_expression 'I > 2\s(I)'
_cod_data_source_file d2nj01112c2.cif
_cod_data_source_block f
_cod_depositor_comments 'Adding full bibliography for 7061507.cif.'
_cod_original_cell_volume 970.58(12)
_cod_database_code 7061507
_shelx_shelxl_version_number 2018/3
_shelx_space_group_comment
;
The symmetry employed for this shelxl refinement is uniquely defined
by the following loop, which should always be used as a source of
symmetry information in preference to the above space-group names.
They are only intended as comments.
;
_shelx_estimated_absorpt_t_min 0.838
_shelx_estimated_absorpt_t_max 0.962

loop_
_space_group_symop_operation_xyz
'x, y, z'
'-x, -y, -z'

loop_
_atom_site_label
_atom_site_type_symbol
_atom_site_fract_x
_atom_site_fract_y
_atom_site_fract_z
_atom_site_U_iso_or_equiv
_atom_site_adp_type
_atom_site_occupancy
_atom_site_site_symmetry_order
_atom_site_calc_flag
_atom_site_refinement_flags_posn
_atom_site_refinement_flags_adp
_atom_site_refinement_flags_occupancy
_atom_site_disorder_assembly
_atom_site_disorder_group
Cu1 Cu 0.94120(3) 0.69433(2) 0.71773(2) 0.01893(7) Uani 1 1 d . . . . .
O1 O 0.87618(18) 0.51740(11) 0.72145(10) 0.0230(2) Uani 1 1 d . . . . .
O2 O 0.69124(18) 0.28702(11) 0.65893(11) 0.0256(3) Uani 1 1 d . . . . .
N1 N 0.9960(2) 0.72580(13) 0.87987(12) 0.0208(3) Uani 1 1 d . . . . .
N2 N 1.0311(2) 0.88152(13) 0.73161(12) 0.0206(3) Uani 1 1 d . . . . .
H2 H 1.141(3) 0.884(2) 0.730(2) 0.034(6) Uiso 1 1 d . . . . .
N3 N 0.8934(2) 0.66193(12) 0.55419(11) 0.0198(3) Uani 1 1 d . . . . .
N4 N 0.9363(2) 0.59856(13) 0.39629(12) 0.0218(3) Uani 1 1 d . . . . .
H4A H 0.992(3) 0.575(2) 0.359(2) 0.035(6) Uiso 1 1 d . . . . .
C1 C 0.7943(2) 0.46722(15) 0.79173(14) 0.0200(3) Uani 1 1 d . . . . .
C2 C 0.6901(2) 0.34086(16) 0.76062(15) 0.0220(3) Uani 1 1 d . . . . .
C3 C 0.5971(2) 0.28299(17) 0.82909(16) 0.0262(4) Uani 1 1 d . . . . .
H3 H 0.527196 0.199046 0.806729 0.031 Uiso 1 1 calc R U . . .
C4 C 0.6054(3) 0.34769(18) 0.93157(16) 0.0284(4) Uani 1 1 d . . . . .
H4 H 0.538997 0.308113 0.977573 0.034 Uiso 1 1 calc R U . . .
C5 C 0.7094(3) 0.46800(17) 0.96521(15) 0.0256(4) Uani 1 1 d . . . . .
H5 H 0.717212 0.510506 1.035519 0.031 Uiso 1 1 calc R U . . .
C6 C 0.8054(2) 0.52964(16) 0.89642(14) 0.0213(3) Uani 1 1 d . . . . .
C7 C 0.5715(3) 0.16626(17) 0.61501(18) 0.0325(4) Uani 1 1 d . . . . .
H7A H 0.609469 0.106933 0.667376 0.049 Uiso 1 1 calc R U . . .
H7B H 0.583526 0.138748 0.542059 0.049 Uiso 1 1 calc R U . . .
H7C H 0.439250 0.170159 0.605437 0.049 Uiso 1 1 calc R U . . .
C8 C 0.9216(2) 0.65412(16) 0.93851(14) 0.0223(3) Uani 1 1 d . . . . .
H8 H 0.944298 0.684916 1.015049 0.027 Uiso 1 1 calc R U . . .
C9 C 1.1164(3) 0.84969(16) 0.92829(14) 0.0242(3) Uani 1 1 d . . . . .
H9A H 1.251088 0.849238 0.937921 0.029 Uiso 1 1 calc R U . . .
H9B H 1.104806 0.875151 1.002684 0.029 Uiso 1 1 calc R U . . .
C10 C 1.0477(3) 0.93888(16) 0.84654(14) 0.0219(3) Uani 1 1 d . . . . .
H10 H 0.919(3) 0.9414(19) 0.8458(17) 0.025(5) Uiso 1 1 d . . . . .
C11 C 1.1692(3) 1.07062(16) 0.87335(15) 0.0268(4) Uani 1 1 d . . . . .
H11A H 1.299130 1.068471 0.872493 0.032 Uiso 1 1 calc R U . . .
H11B H 1.178004 1.107545 0.949450 0.032 Uiso 1 1 calc R U . . .
C12 C 1.0812(3) 1.15048(16) 0.78639(16) 0.0286(4) Uani 1 1 d . . . . .
H12A H 0.960214 1.163224 0.795784 0.034 Uiso 1 1 calc R U . . .
H12B H 1.168075 1.233394 0.799337 0.034 Uiso 1 1 calc R U . . .
C13 C 1.0438(3) 1.08957(16) 0.66689(16) 0.0284(4) Uani 1 1 d . . . . .
H13A H 1.166512 1.093381 0.652562 0.034 Uiso 1 1 calc R U . . .
H13B H 0.969330 1.137150 0.613236 0.034 Uiso 1 1 calc R U . . .
C14 C 0.9360(3) 0.95373(16) 0.64607(15) 0.0252(4) Uani 1 1 d . . . . .
H14A H 0.805154 0.950469 0.647851 0.030 Uiso 1 1 calc R U . . .
H14B H 0.927653 0.915585 0.570448 0.030 Uiso 1 1 calc R U . . .
C15 C 1.0206(2) 0.65004(15) 0.50301(14) 0.0204(3) Uani 1 1 d . . . . .
H15 H 1.154236 0.674959 0.537858 0.024 Uiso 1 1 calc R U . . .
C16 C 0.7437(3) 0.57488(17) 0.37635(15) 0.0264(4) Uani 1 1 d . . . . .
H16 H 0.647599 0.538321 0.307637 0.032 Uiso 1 1 calc R U . . .
C17 C 0.7179(3) 0.61416(17) 0.47451(15) 0.0253(4) Uani 1 1 d . . . . .
H17 H 0.598650 0.609561 0.486466 0.030 Uiso 1 1 calc R U . . .
Cl1 Cl 0.48116(6) 0.79004(4) 0.74897(4) 0.02940(11) Uani 1 1 d . . . . .
O101 O 0.3245(2) 0.70140(14) 0.76171(13) 0.0360(3) Uani 1 1 d . . . . .
O102 O 0.5875(2) 0.72737(16) 0.69424(14) 0.0422(4) Uani 1 1 d . . . . .
O103 O 0.4036(2) 0.87843(16) 0.67900(17) 0.0518(4) Uani 1 1 d . . . . .
O104 O 0.5994(3) 0.8522(3) 0.85656(17) 0.0798(8) Uani 1 1 d . . . . .

loop_
_atom_site_aniso_label
_atom_site_aniso_U_11
_atom_site_aniso_U_22
_atom_site_aniso_U_33
_atom_site_aniso_U_23
_atom_site_aniso_U_13
_atom_site_aniso_U_12
Cu1 0.02548(12) 0.01565(10) 0.01788(11) 0.00296(7) 0.00976(8) 0.00496(7)
O1 0.0316(6) 0.0176(5) 0.0254(6) 0.0040(5) 0.0176(5) 0.0048(5)
O2 0.0275(6) 0.0191(6) 0.0299(6) -0.0001(5) 0.0126(5) 0.0002(5)
N1 0.0239(7) 0.0192(7) 0.0211(7) 0.0037(5) 0.0087(6) 0.0062(5)
N2 0.0247(7) 0.0188(7) 0.0206(7) 0.0039(5) 0.0098(6) 0.0056(6)
N3 0.0248(7) 0.0167(6) 0.0199(7) 0.0034(5) 0.0093(6) 0.0057(5)
N4 0.0302(8) 0.0193(7) 0.0209(7) 0.0038(5) 0.0129(6) 0.0094(6)
C1 0.0193(8) 0.0205(8) 0.0244(8) 0.0082(6) 0.0099(6) 0.0079(6)
C2 0.0189(8) 0.0228(8) 0.0268(8) 0.0064(7) 0.0088(7) 0.0067(6)
C3 0.0211(8) 0.0241(8) 0.0350(10) 0.0106(7) 0.0105(7) 0.0039(7)
C4 0.0257(9) 0.0328(9) 0.0346(10) 0.0161(8) 0.0175(8) 0.0082(7)
C5 0.0279(9) 0.0303(9) 0.0259(9) 0.0098(7) 0.0153(7) 0.0114(7)
C6 0.0226(8) 0.0222(8) 0.0237(8) 0.0078(6) 0.0110(7) 0.0085(6)
C7 0.0304(10) 0.0220(9) 0.0426(11) -0.0009(8) 0.0135(9) -0.0016(7)
C8 0.0275(9) 0.0242(8) 0.0193(8) 0.0046(6) 0.0102(7) 0.0105(7)
C9 0.0283(9) 0.0221(8) 0.0203(8) 0.0030(6) 0.0060(7) 0.0040(7)
C10 0.0237(8) 0.0215(8) 0.0207(8) 0.0023(6) 0.0072(7) 0.0054(6)
C11 0.0296(9) 0.0223(8) 0.0258(9) 0.0010(7) 0.0078(7) 0.0016(7)
C12 0.0339(10) 0.0178(8) 0.0323(10) 0.0015(7) 0.0094(8) 0.0034(7)
C13 0.0380(10) 0.0204(8) 0.0293(9) 0.0069(7) 0.0134(8) 0.0067(7)
C14 0.0318(9) 0.0197(8) 0.0233(8) 0.0044(6) 0.0066(7) 0.0069(7)
C15 0.0243(8) 0.0176(7) 0.0215(8) 0.0054(6) 0.0094(7) 0.0052(6)
C16 0.0271(9) 0.0261(9) 0.0234(8) 0.0012(7) 0.0040(7) 0.0070(7)
C17 0.0226(8) 0.0276(9) 0.0270(9) 0.0034(7) 0.0085(7) 0.0080(7)
Cl1 0.01775(19) 0.0408(2) 0.0277(2) -0.00305(18) 0.00753(16) 0.00417(17)
O101 0.0307(7) 0.0398(8) 0.0458(8) 0.0147(6) 0.0206(6) 0.0109(6)
O102 0.0309(7) 0.0578(10) 0.0450(9) 0.0007(7) 0.0207(7) 0.0150(7)
O103 0.0490(10) 0.0418(9) 0.0803(13) 0.0264(9) 0.0371(9) 0.0144(7)
O104 0.0325(9) 0.135(2) 0.0478(11) -0.0444(12) 0.0057(8) -0.0058(11)

loop_
_atom_type_symbol
_atom_type_description
_atom_type_scat_dispersion_real
_atom_type_scat_dispersion_imag
_atom_type_scat_source
C C 0.0033 0.0016 'International Tables Vol C Tables 4.2.6.8 and 6.1.1.4'
H H 0.0000 0.0000 'International Tables Vol C Tables 4.2.6.8 and 6.1.1.4'
N N 0.0061 0.0033 'International Tables Vol C Tables 4.2.6.8 and 6.1.1.4'
O O 0.0106 0.0060 'International Tables Vol C Tables 4.2.6.8 and 6.1.1.4'
Cl Cl 0.1484 0.1585 'International Tables Vol C Tables 4.2.6.8 and 6.1.1.4'
Cu Cu 0.3201 1.2651 'International Tables Vol C Tables 4.2.6.8 and 6.1.1.4'

loop_
_geom_angle_atom_site_label_1
_geom_angle_atom_site_label_2
_geom_angle_atom_site_label_3
_geom_angle
_geom_angle_site_symmetry_1
_geom_angle_site_symmetry_3
_geom_angle_publ_flag
O1 Cu1 N1 90.38(5) . . ?
O1 Cu1 N3 89.54(5) . . ?
N1 Cu1 N3 178.32(6) . . ?
O1 Cu1 N2 173.42(6) . . ?
N1 Cu1 N2 84.04(6) . . ?
N3 Cu1 N2 95.94(6) . . ?
C1 O1 Cu1 123.70(10) . . ?
C2 O2 C7 117.32(14) . . ?
C8 N1 C9 122.01(15) . . ?
C8 N1 Cu1 125.24(12) . . ?
C9 N1 Cu1 112.36(10) . . ?
C14 N2 C10 110.15(13) . . ?
C14 N2 Cu1 121.05(11) . . ?
C10 N2 Cu1 109.12(10) . . ?
C14 N2 H2 109.3(16) . . ?
C10 N2 H2 107.1(16) . . ?
Cu1 N2 H2 98.8(16) . . ?
C15 N3 C17 105.86(14) . . ?
C15 N3 Cu1 126.63(12) . . ?
C17 N3 Cu1 125.40(12) . . ?
C15 N4 C16 107.94(15) . . ?
C15 N4 H4A 122.3(18) . . ?
C16 N4 H4A 128.7(18) . . ?
O1 C1 C6 124.30(15) . . ?
O1 C1 C2 117.72(15) . . ?
C6 C1 C2 117.97(15) . . ?
O2 C2 C3 125.30(16) . . ?
O2 C2 C1 113.79(14) . . ?
C3 C2 C1 120.90(16) . . ?
C2 C3 C4 120.31(17) . . ?
C2 C3 H3 119.8 . . ?
C4 C3 H3 119.8 . . ?
C5 C4 C3 120.00(16) . . ?
C5 C4 H4 120.0 . . ?
C3 C4 H4 120.0 . . ?
C4 C5 C6 120.81(17) . . ?
C4 C5 H5 119.6 . . ?
C6 C5 H5 119.6 . . ?
C1 C6 C5 119.95(16) . . ?
C1 C6 C8 121.37(15) . . ?
C5 C6 C8 118.60(15) . . ?
O2 C7 H7A 109.5 . . ?
O2 C7 H7B 109.5 . . ?
H7A C7 H7B 109.5 . . ?
O2 C7 H7C 109.5 . . ?
H7A C7 H7C 109.5 . . ?
H7B C7 H7C 109.5 . . ?
N1 C8 C6 124.68(15) . . ?
N1 C8 H8 117.7 . . ?
C6 C8 H8 117.7 . . ?
N1 C9 C10 106.60(14) . . ?
N1 C9 H9A 110.4 . . ?
C10 C9 H9A 110.4 . . ?
N1 C9 H9B 110.4 . . ?
C10 C9 H9B 110.4 . . ?
H9A C9 H9B 108.6 . . ?
N2 C10 C11 110.70(14) . . ?
N2 C10 C9 107.57(13) . . ?
C11 C10 C9 115.36(15) . . ?
N2 C10 H10 106.4(12) . . ?
C11 C10 H10 109.6(12) . . ?
C9 C10 H10 106.8(12) . . ?
C10 C11 C12 109.70(15) . . ?
C10 C11 H11A 109.7 . . ?
C12 C11 H11A 109.7 . . ?
C10 C11 H11B 109.7 . . ?
C12 C11 H11B 109.7 . . ?
H11A C11 H11B 108.2 . . ?
C13 C12 C11 111.63(15) . . ?
C13 C12 H12A 109.3 . . ?
C11 C12 H12A 109.3 . . ?
C13 C12 H12B 109.3 . . ?
C11 C12 H12B 109.3 . . ?
H12A C12 H12B 108.0 . . ?
C12 C13 C14 112.40(15) . . ?
C12 C13 H13A 109.1 . . ?
C14 C13 H13A 109.1 . . ?
C12 C13 H13B 109.1 . . ?
C14 C13 H13B 109.1 . . ?
H13A C13 H13B 107.9 . . ?
N2 C14 C13 111.28(15) . . ?
N2 C14 H14A 109.4 . . ?
C13 C14 H14A 109.4 . . ?
N2 C14 H14B 109.4 . . ?
C13 C14 H14B 109.4 . . ?
H14A C14 H14B 108.0 . . ?
N3 C15 N4 111.02(15) . . ?
N3 C15 H15 124.5 . . ?
N4 C15 H15 124.5 . . ?
C17 C16 N4 106.23(16) . . ?
C17 C16 H16 126.9 . . ?
N4 C16 H16 126.9 . . ?
C16 C17 N3 108.95(16) . . ?
C16 C17 H17 125.5 . . ?
N3 C17 H17 125.5 . . ?
O104 Cl1 O102 110.42(11) . . ?
O104 Cl1 O101 109.21(12) . . ?
O102 Cl1 O101 110.20(10) . . ?
O104 Cl1 O103 110.44(15) . . ?
O102 Cl1 O103 108.65(10) . . ?
O101 Cl1 O103 107.89(9) . . ?

loop_
_geom_bond_atom_site_label_1
_geom_bond_atom_site_label_2
_geom_bond_distance
_geom_bond_site_symmetry_2
_geom_bond_publ_flag
Cu1 O1 1.9236(12) . ?
Cu1 N1 1.9456(14) . ?
Cu1 N3 1.9711(14) . ?
Cu1 N2 2.0215(14) . ?
O1 C1 1.3170(19) . ?
O2 C2 1.372(2) . ?
O2 C7 1.427(2) . ?
N1 C8 1.282(2) . ?
N1 C9 1.464(2) . ?
N2 C14 1.476(2) . ?
N2 C10 1.494(2) . ?
N2 H2 0.83(2) . ?
N3 C15 1.326(2) . ?
N3 C17 1.382(2) . ?
N4 C15 1.331(2) . ?
N4 C16 1.371(2) . ?
N4 H4A 0.77(3) . ?
C1 C6 1.412(2) . ?
C1 C2 1.426(2) . ?
C2 C3 1.382(2) . ?
C3 C4 1.405(3) . ?
C3 H3 0.9500 . ?
C4 C5 1.371(3) . ?
C4 H4 0.9500 . ?
C5 C6 1.416(2) . ?
C5 H5 0.9500 . ?
C6 C8 1.448(2) . ?
C7 H7A 0.9800 . ?
C7 H7B 0.9800 . ?
C7 H7C 0.9800 . ?
C8 H8 0.9500 . ?
C9 C10 1.518(2) . ?
C9 H9A 0.9900 . ?
C9 H9B 0.9900 . ?
C10 C11 1.518(2) . ?
C10 H10 0.98(2) . ?
C11 C12 1.527(3) . ?
C11 H11A 0.9900 . ?
C11 H11B 0.9900 . ?
C12 C13 1.522(3) . ?
C12 H12A 0.9900 . ?
C12 H12B 0.9900 . ?
C13 C14 1.525(2) . ?
C13 H13A 0.9900 . ?
C13 H13B 0.9900 . ?
C14 H14A 0.9900 . ?
C14 H14B 0.9900 . ?
C15 H15 0.9500 . ?
C16 C17 1.358(3) . ?
C16 H16 0.9500 . ?
C17 H17 0.9500 . ?
Cl1 O104 1.4190(17) . ?
Cl1 O102 1.4361(15) . ?
Cl1 O101 1.4422(14) . ?
Cl1 O103 1.4461(18) . ?
